data_7045661
loop_
_publ_author_name
'Du, Jun'
'Kodikara, Mahesh S.'
'Moxey, Graeme J.'
'Morshedi, Mahbod'
'Barlow, Adam'
'Quintana, Crist\'obal'
'Wang, Genmiao'
'Stranger, Robert'
'Zhang, Chi'
'Cifuentes, Marie P.'
'Humphrey, Mark G.'

_publ_section_title
;
 Quadratic and cubic hyperpolarizabilities of
 nitro-phenyl/-naphthalenyl/-anthracenyl alkynyl complexes.
;
_journal_issue 13
_journal_name_full 'Dalton transactions (Cambridge, England : 2003)'
_journal_page_first 4560
_journal_page_last 4571
_journal_paper_doi 10.1039/c8dt00155c
_journal_volume 47
_journal_year 2018
_chemical_formula_moiety 'C66 H52 Cl N O2 P4 Ru'
_chemical_formula_sum 'C66 H52 Cl N O2 P4 Ru'
_chemical_formula_weight 1151.48
_space_group_crystal_system monoclinic
_space_group_IT_number 14
_space_group_name_Hall '-P 2ybc'
_space_group_name_H-M_alt 'P 1 21/c 1'
_symmetry_space_group_name_Hall '-P 2ybc'
_symmetry_space_group_name_H-M 'P 1 21/c 1'
_atom_sites_solution_hydrogens geom
_audit_creation_date 2016-01-28
_audit_creation_method
;
Olex2 1.2
(compiled 2015.09.30 svn.r3233 for OlexSys, GUI svn.r5103)
;
_audit_update_record
;
2016-02-11 deposited with the CCDC.
2018-02-16 downloaded from the CCDC.
;
_cell_angle_alpha 90
_cell_angle_beta 102.2772(8)
_cell_angle_gamma 90
_cell_formula_units_Z 4
_cell_length_a 12.95865(9)
_cell_length_b 21.29055(15)
_cell_length_c 20.36872(17)
_cell_measurement_reflns_used 44851
_cell_measurement_temperature 150.00(10)
_cell_measurement_theta_max 71.9820
_cell_measurement_theta_min 3.0240
_cell_volume 5491.14(7)
_computing_cell_refinement
;
CrysAlisPro, Agilent Technologies,
Version 1.171.37.35h (release 09-02-2015 CrysAlis171 .NET)
(compiled Feb  9 2015,16:26:32)
;
_computing_data_collection
;
CrysAlisPro, Agilent Technologies,
Version 1.171.37.35h (release 09-02-2015 CrysAlis171 .NET)
(compiled Feb  9 2015,16:26:32)
;
_computing_data_reduction
;
CrysAlisPro, Agilent Technologies,
Version 1.171.37.35h (release 09-02-2015 CrysAlis171 .NET)
(compiled Feb  9 2015,16:26:32)
;
_computing_molecular_graphics 'Olex2 (Dolomanov et al., 2009)'
_computing_publication_material 'Olex2 (Dolomanov et al., 2009)'
_computing_structure_refinement 'ShelXL (Sheldrick, 2015)'
_computing_structure_solution 'olex2.solve (Bourhis et al., 2015)'
_diffrn_ambient_environment N~2~
_diffrn_ambient_temperature 150.00(10)
_diffrn_detector 'CCD plate'
_diffrn_detector_area_resol_mean 8.1297
_diffrn_detector_type EosS2
_diffrn_measured_fraction_theta_full 0.999
_diffrn_measured_fraction_theta_max 0.997
_diffrn_measurement_details
;
#__ type_ start__ end____ width___ exp.time_
  1 omega  -33.00   45.00   1.0000    1.0000
omega____ theta____ kappa____ phi______ frames
    -       35.2754  -19.0000  -30.0000 78

#__ type_ start__ end____ width___ exp.time_
  2 omega   44.00  103.00   1.0000    1.0000
omega____ theta____ kappa____ phi______ frames
    -       35.2754    0.0000  -30.0000 59

#__ type_ start__ end____ width___ exp.time_
  3 omega   59.00  103.00   1.0000    1.0000
omega____ theta____ kappa____ phi______ frames
    -       35.2754   77.0000    0.0000 44

#__ type_ start__ end____ width___ exp.time_
  4 omega   70.00  101.00   1.0000    1.0000
omega____ theta____ kappa____ phi______ frames
    -       35.2754   38.0000   90.0000 31

#__ type_ start__ end____ width___ exp.time_
  5 omega   36.00   98.00   1.0000    1.0000
omega____ theta____ kappa____ phi______ frames
    -       35.2754   38.0000  120.0000 62

#__ type_ start__ end____ width___ exp.time_
  6 omega   32.00   83.00   1.0000    1.0000
omega____ theta____ kappa____ phi______ frames
    -       35.2754   57.0000  120.0000 51

#__ type_ start__ end____ width___ exp.time_
  7 omega   11.00   52.00   1.0000    1.0000
omega____ theta____ kappa____ phi______ frames
    -       35.2754   77.0000    0.0000 41

#__ type_ start__ end____ width___ exp.time_
  8 omega   61.00  103.00   1.0000    1.0000
omega____ theta____ kappa____ phi______ frames
    -       35.2754   77.0000  -60.0000 42

#__ type_ start__ end____ width___ exp.time_
  9 omega   63.00   92.00   1.0000    1.0000
omega____ theta____ kappa____ phi______ frames
    -       35.2754   77.0000 -150.0000 29

#__ type_ start__ end____ width___ exp.time_
 10 omega   26.00   51.00   1.0000    1.0000
omega____ theta____ kappa____ phi______ frames
    -       35.2754   57.0000  -90.0000 25

#__ type_ start__ end____ width___ exp.time_
 11 omega   13.00   53.00   1.0000    1.0000
omega____ theta____ kappa____ phi______ frames
    -       35.2754   77.0000 -150.0000 40

#__ type_ start__ end____ width___ exp.time_
 12 omega   21.00   48.00   1.0000    1.0000
omega____ theta____ kappa____ phi______ frames
    -       35.2754   38.0000 -180.0000 27

#__ type_ start__ end____ width___ exp.time_
 13 omega   10.00   59.00   1.0000    1.0000
omega____ theta____ kappa____ phi______ frames
    -       35.2754   77.0000  -60.0000 49

#__ type_ start__ end____ width___ exp.time_
 14 omega  122.00  155.00   1.0000    6.0000
omega____ theta____ kappa____ phi______ frames
    -      108.0000   61.0000  -60.0000 33

#__ type_ start__ end____ width___ exp.time_
 15 omega  111.00  138.00   1.0000    6.0000
omega____ theta____ kappa____ phi______ frames
    -      108.0000   45.0000  -90.0000 27

#__ type_ start__ end____ width___ exp.time_
 16 omega  139.00  166.00   1.0000    6.0000
omega____ theta____ kappa____ phi______ frames
    -      108.0000   61.0000 -150.0000 27

#__ type_ start__ end____ width___ exp.time_
 17 omega  125.00  175.00   1.0000    6.0000
omega____ theta____ kappa____ phi______ frames
    -      108.0000   77.0000 -180.0000 50

#__ type_ start__ end____ width___ exp.time_
 18 omega  109.00  144.00   1.0000    6.0000
omega____ theta____ kappa____ phi______ frames
    -      108.0000  178.0000 -150.0000 35

#__ type_ start__ end____ width___ exp.time_
 19 omega  120.00  148.00   1.0000    6.0000
omega____ theta____ kappa____ phi______ frames
    -      108.0000  178.0000  -60.0000 28

#__ type_ start__ end____ width___ exp.time_
 20 omega  103.00  130.00   1.0000    6.0000
omega____ theta____ kappa____ phi______ frames
    -      108.0000  178.0000  -30.0000 27

#__ type_ start__ end____ width___ exp.time_
 21 omega  103.00  135.00   1.0000    6.0000
omega____ theta____ kappa____ phi______ frames
    -      108.0000  111.0000    0.0000 32

#__ type_ start__ end____ width___ exp.time_
 22 omega  100.00  173.00   1.0000    6.0000
omega____ theta____ kappa____ phi______ frames
    -      108.0000  111.0000  -30.0000 73

#__ type_ start__ end____ width___ exp.time_
 23 omega  148.00  175.00   1.0000    6.0000
omega____ theta____ kappa____ phi______ frames
    -      108.0000    9.0000   75.3242 27

#__ type_ start__ end____ width___ exp.time_
 24 omega  134.00  174.00   1.0000    6.0000
omega____ theta____ kappa____ phi______ frames
    -      108.0000   45.0000  120.0000 40

#__ type_ start__ end____ width___ exp.time_
 25 omega  108.00  134.00   1.0000    6.0000
omega____ theta____ kappa____ phi______ frames
    -      108.0000  111.0000  120.0000 26

#__ type_ start__ end____ width___ exp.time_
 26 omega   92.00  124.00   1.0000    6.0000
omega____ theta____ kappa____ phi______ frames
    -      108.0000   45.0000  120.0000 32

#__ type_ start__ end____ width___ exp.time_
 27 omega   98.00  169.00   1.0000    6.0000
omega____ theta____ kappa____ phi______ frames
    -      108.0000   15.0000  120.0000 71

#__ type_ start__ end____ width___ exp.time_
 28 omega  104.00  136.00   1.0000    6.0000
omega____ theta____ kappa____ phi______ frames
    -      108.0000  -15.0000  120.0000 32

#__ type_ start__ end____ width___ exp.time_
 29 omega   83.00  114.00   1.0000    6.0000
omega____ theta____ kappa____ phi______ frames
    -      108.0000  -61.0000   60.0000 31

#__ type_ start__ end____ width___ exp.time_
 30 omega   78.00  116.00   1.0000    6.0000
omega____ theta____ kappa____ phi______ frames
    -      108.0000 -111.0000   30.0000 38

#__ type_ start__ end____ width___ exp.time_
 31 omega  101.00  128.00   1.0000    6.0000
omega____ theta____ kappa____ phi______ frames
    -      108.0000 -141.0000   17.0000 27

#__ type_ start__ end____ width___ exp.time_
 32 omega   89.00  116.00   1.0000    6.0000
omega____ theta____ kappa____ phi______ frames
    -      108.0000 -111.0000  -30.0000 27

#__ type_ start__ end____ width___ exp.time_
 33 omega   91.00  128.00   1.0000    6.0000
omega____ theta____ kappa____ phi______ frames
    -      108.0000  -77.0000  -30.0000 37

#__ type_ start__ end____ width___ exp.time_
 34 omega   90.00  116.00   1.0000    6.0000
omega____ theta____ kappa____ phi______ frames
    -      108.0000 -111.0000  -90.0000 26

#__ type_ start__ end____ width___ exp.time_
 35 omega   91.00  116.00   1.0000    6.0000
omega____ theta____ kappa____ phi______ frames
    -      108.0000 -111.0000 -150.0000 25

#__ type_ start__ end____ width___ exp.time_
 36 omega   97.00  124.00   1.0000    6.0000
omega____ theta____ kappa____ phi______ frames
    -      108.0000  -77.0000 -180.0000 27

#__ type_ start__ end____ width___ exp.time_
 37 omega   90.00  118.00   1.0000    6.0000
omega____ theta____ kappa____ phi______ frames
    -      108.0000 -129.0000 -170.0000 28

#__ type_ start__ end____ width___ exp.time_
 38 omega   81.00  108.00   1.0000    6.0000
omega____ theta____ kappa____ phi______ frames
    -      108.0000 -111.0000 -180.0000 27

#__ type_ start__ end____ width___ exp.time_
 39 omega   68.00   95.00   1.0000    6.0000
omega____ theta____ kappa____ phi______ frames
    -      108.0000  -62.0000  -96.1343 27

#__ type_ start__ end____ width___ exp.time_
 40 omega   84.00  122.00   1.0000    6.0000
omega____ theta____ kappa____ phi______ frames
    -      108.0000  -61.0000  -30.0000 38

#__ type_ start__ end____ width___ exp.time_
 41 omega   77.00  130.00   1.0000    6.0000
omega____ theta____ kappa____ phi______ frames
    -      108.0000   15.0000   90.0000 53

#__ type_ start__ end____ width___ exp.time_
 42 omega   80.00  117.00   1.0000    6.0000
omega____ theta____ kappa____ phi______ frames
    -      108.0000   15.0000  -30.0000 37

#__ type_ start__ end____ width___ exp.time_
 43 omega   90.00  121.00   1.0000    6.0000
omega____ theta____ kappa____ phi______ frames
    -      108.0000   77.0000  -60.0000 31

#__ type_ start__ end____ width___ exp.time_
 44 omega   97.00  124.00   1.0000    6.0000
omega____ theta____ kappa____ phi______ frames
    -      108.0000   45.0000 -120.0000 27

#__ type_ start__ end____ width___ exp.time_
 45 omega   98.00  149.00   1.0000    6.0000
omega____ theta____ kappa____ phi______ frames
    -      108.0000   61.0000 -180.0000 51

#__ type_ start__ end____ width___ exp.time_
 46 omega   88.00  150.00   1.0000    6.0000
omega____ theta____ kappa____ phi______ frames
    -      108.0000   30.0000 -180.0000 62

#__ type_ start__ end____ width___ exp.time_
 47 omega   82.00  109.00   1.0000    6.0000
omega____ theta____ kappa____ phi______ frames
    -      108.0000   77.0000 -180.0000 27

#__ type_ start__ end____ width___ exp.time_
 48 omega   57.00   86.00   1.0000    6.0000
omega____ theta____ kappa____ phi______ frames
    -      108.0000  178.0000 -150.0000 29

#__ type_ start__ end____ width___ exp.time_
 49 omega   52.00   92.00   1.0000    6.0000
omega____ theta____ kappa____ phi______ frames
    -      108.0000    9.0000   75.3242 40

#__ type_ start__ end____ width___ exp.time_
 50 omega   58.00   87.00   1.0000    6.0000
omega____ theta____ kappa____ phi______ frames
    -      108.0000  -30.0000    0.0000 29

#__ type_ start__ end____ width___ exp.time_
 51 omega   53.00   83.00   1.0000    6.0000
omega____ theta____ kappa____ phi______ frames
    -      108.0000  -61.0000  -30.0000 30

#__ type_ start__ end____ width___ exp.time_
 52 omega   52.00   96.00   1.0000    6.0000
omega____ theta____ kappa____ phi______ frames
    -      108.0000 -111.0000    0.0000 44

#__ type_ start__ end____ width___ exp.time_
 53 omega   68.00   93.00   1.0000    6.0000
omega____ theta____ kappa____ phi______ frames
    -      108.0000  -95.0000   60.0000 25

#__ type_ start__ end____ width___ exp.time_
 54 omega   88.00  116.00   1.0000    6.0000
omega____ theta____ kappa____ phi______ frames
    -      108.0000 -111.0000   90.0000 28

#__ type_ start__ end____ width___ exp.time_
 55 omega   51.00   85.00   1.0000    6.0000
omega____ theta____ kappa____ phi______ frames
    -      108.0000 -141.0000   17.0000 34

#__ type_ start__ end____ width___ exp.time_
 56 omega   48.00   75.00   1.0000    6.0000
omega____ theta____ kappa____ phi______ frames
    -      108.0000 -111.0000  -30.0000 27

#__ type_ start__ end____ width___ exp.time_
 57 omega   44.00   78.00   1.0000    6.0000
omega____ theta____ kappa____ phi______ frames
    -      108.0000  -95.0000  -90.0000 34

#__ type_ start__ end____ width___ exp.time_
 58 omega   51.00  109.00   1.0000    6.0000
omega____ theta____ kappa____ phi______ frames
    -      108.0000  -95.0000 -120.0000 58

#__ type_ start__ end____ width___ exp.time_
 59 omega   49.00   76.00   1.0000    6.0000
omega____ theta____ kappa____ phi______ frames
    -      108.0000  -61.0000 -150.0000 27

#__ type_ start__ end____ width___ exp.time_
 60 omega   42.00  106.00   1.0000    6.0000
omega____ theta____ kappa____ phi______ frames
    -      108.0000  -95.0000 -180.0000 64

#__ type_ start__ end____ width___ exp.time_
 61 omega   49.00   74.00   1.0000    6.0000
omega____ theta____ kappa____ phi______ frames
    -      108.0000  -30.0000  -90.0000 25

#__ type_ start__ end____ width___ exp.time_
 62 omega   44.00   90.00   1.0000    6.0000
omega____ theta____ kappa____ phi______ frames
    -      108.0000  -30.0000  -60.0000 46

#__ type_ start__ end____ width___ exp.time_
 63 omega   38.00   65.00   1.0000    6.0000
omega____ theta____ kappa____ phi______ frames
    -      108.0000  -30.0000 -120.0000 27

#__ type_ start__ end____ width___ exp.time_
 64 omega   41.00   98.00   1.0000    6.0000
omega____ theta____ kappa____ phi______ frames
    -      108.0000  -45.0000 -180.0000 57

#__ type_ start__ end____ width___ exp.time_
 65 omega   46.00   71.00   1.0000    6.0000
omega____ theta____ kappa____ phi______ frames
    -      108.0000  -61.0000 -180.0000 25

#__ type_ start__ end____ width___ exp.time_
 66 omega   42.00   67.00   1.0000    6.0000
omega____ theta____ kappa____ phi______ frames
    -      108.0000  -77.0000 -180.0000 25

#__ type_ start__ end____ width___ exp.time_
 67 omega   51.00   83.00   1.0000    6.0000
omega____ theta____ kappa____ phi______ frames
    -      108.0000  -95.0000 -150.0000 32

#__ type_ start__ end____ width___ exp.time_
 68 omega   39.00   87.00   1.0000    6.0000
omega____ theta____ kappa____ phi______ frames
    -      108.0000  -95.0000  -60.0000 48

#__ type_ start__ end____ width___ exp.time_
 69 omega   40.00   93.00   1.0000    6.0000
omega____ theta____ kappa____ phi______ frames
    -      108.0000  -45.0000  -30.0000 53

#__ type_ start__ end____ width___ exp.time_
 70 omega   48.00   78.00   1.0000    6.0000
omega____ theta____ kappa____ phi______ frames
    -      108.0000  -45.0000   60.0000 30

#__ type_ start__ end____ width___ exp.time_
 71 omega   45.00   74.00   1.0000    6.0000
omega____ theta____ kappa____ phi______ frames
    -      108.0000  -61.0000   60.0000 29

#__ type_ start__ end____ width___ exp.time_
 72 omega   43.00   84.00   1.0000    6.0000
omega____ theta____ kappa____ phi______ frames
    -      108.0000  -95.0000    0.0000 41

#__ type_ start__ end____ width___ exp.time_
 73 omega   41.00  108.00   1.0000    6.0000
omega____ theta____ kappa____ phi______ frames
    -      108.0000  -61.0000    0.0000 67

#__ type_ start__ end____ width___ exp.time_
 74 omega   55.00   85.00   1.0000    6.0000
omega____ theta____ kappa____ phi______ frames
    -      108.0000  -15.0000  120.0000 30

#__ type_ start__ end____ width___ exp.time_
 75 omega   73.00  100.00   1.0000    6.0000
omega____ theta____ kappa____ phi______ frames
    -      108.0000  -21.0000  170.8122 27

#__ type_ start__ end____ width___ exp.time_
 76 omega   41.00   91.00   1.0000    6.0000
omega____ theta____ kappa____ phi______ frames
    -      108.0000  -45.0000   90.0000 50

#__ type_ start__ end____ width___ exp.time_
 77 omega   38.00   65.00   1.0000    6.0000
omega____ theta____ kappa____ phi______ frames
    -      108.0000  -30.0000   90.0000 27

#__ type_ start__ end____ width___ exp.time_
 78 omega   20.00   47.00   1.0000    1.0000
omega____ theta____ kappa____ phi______ frames
    -       35.2754  -57.0000  150.0000 27

#__ type_ start__ end____ width___ exp.time_
 79 omega   11.00   72.00   1.0000    1.0000
omega____ theta____ kappa____ phi______ frames
    -       35.2754  -99.0000   60.0000 61

#__ type_ start__ end____ width___ exp.time_
 80 omega   53.00   94.00   1.0000    1.0000
omega____ theta____ kappa____ phi______ frames
    -       35.2754 -141.0000   17.0000 41

#__ type_ start__ end____ width___ exp.time_
 81 omega   43.00   85.00   1.0000    1.0000
omega____ theta____ kappa____ phi______ frames
    -       35.2754 -125.0000   60.0000 42

#__ type_ start__ end____ width___ exp.time_
 82 omega   40.00   83.00   1.0000    1.0000
omega____ theta____ kappa____ phi______ frames
    -       35.2754 -125.0000  -30.0000 43

#__ type_ start__ end____ width___ exp.time_
 83 omega   38.00   63.00   1.0000    1.0000
omega____ theta____ kappa____ phi______ frames
    -       35.2754 -125.0000  -60.0000 25

#__ type_ start__ end____ width___ exp.time_
 84 omega   21.00   48.00   1.0000    1.0000
omega____ theta____ kappa____ phi______ frames
    -       35.2754  -57.0000 -180.0000 27

#__ type_ start__ end____ width___ exp.time_
 85 omega   56.00   86.00   1.0000    6.0000
omega____ theta____ kappa____ phi______ frames
    -      108.0000  -30.0000 -180.0000 30

#__ type_ start__ end____ width___ exp.time_
 86 omega  -30.00   15.00   1.0000    1.0000
omega____ theta____ kappa____ phi______ frames
    -       35.2754  -38.0000 -180.0000 45

#__ type_ start__ end____ width___ exp.time_
 87 omega  -30.00   -5.00   1.0000    1.0000
omega____ theta____ kappa____ phi______ frames
    -       35.2754  -57.0000 -180.0000 25

#__ type_ start__ end____ width___ exp.time_
 88 omega   -3.00   40.00   1.0000    1.0000
omega____ theta____ kappa____ phi______ frames
    -       35.2754  -19.0000 -180.0000 43

#__ type_ start__ end____ width___ exp.time_
 89 omega  -32.00    6.00   1.0000    1.0000
omega____ theta____ kappa____ phi______ frames
    -       35.2754  -38.0000  -60.0000 38

#__ type_ start__ end____ width___ exp.time_
 90 omega    4.00   74.00   1.0000    1.0000
omega____ theta____ kappa____ phi______ frames
    -       35.2754  -99.0000  150.0000 70

#__ type_ start__ end____ width___ exp.time_
 91 omega  -28.00    0.00   1.0000    1.0000
omega____ theta____ kappa____ phi______ frames
    -       35.2754  -57.0000  150.0000 28
;
_diffrn_measurement_device 'four-circle diffractometer'
_diffrn_measurement_device_type 'SuperNova, Dual, Cu at zero, EosS2'
_diffrn_measurement_method '\w scans'
_diffrn_orient_matrix_UB_11 0.0284116000
_diffrn_orient_matrix_UB_12 -0.0500315000
_diffrn_orient_matrix_UB_13 -0.0478812000
_diffrn_orient_matrix_UB_21 -0.0198588000
_diffrn_orient_matrix_UB_22 -0.0521255000
_diffrn_orient_matrix_UB_23 0.0482906000
_diffrn_orient_matrix_UB_31 -0.1166114000
_diffrn_orient_matrix_UB_32 -0.0032643000
_diffrn_orient_matrix_UB_33 -0.0370543000
_diffrn_radiation_monochromator mirror
_diffrn_radiation_probe x-ray
_diffrn_radiation_type CuK\a
_diffrn_radiation_wavelength 1.54184
_diffrn_reflns_av_R_equivalents 0.0343
_diffrn_reflns_av_unetI/netI 0.0182
_diffrn_reflns_Laue_measured_fraction_full 0.999
_diffrn_reflns_Laue_measured_fraction_max 0.997
_diffrn_reflns_limit_h_max 14
_diffrn_reflns_limit_h_min -16
_diffrn_reflns_limit_k_max 26
_diffrn_reflns_limit_k_min -26
_diffrn_reflns_limit_l_max 25
_diffrn_reflns_limit_l_min -25
_diffrn_reflns_number 81679
_diffrn_reflns_point_group_measured_fraction_full 0.999
_diffrn_reflns_point_group_measured_fraction_max 0.997
_diffrn_reflns_theta_full 67.684
_diffrn_reflns_theta_max 72.273
_diffrn_reflns_theta_min 3.039
_diffrn_source 'sealed X-ray tube'
_diffrn_source_type 'SuperNova (Cu) X-ray Source'
_exptl_absorpt_coefficient_mu 4.226
_exptl_absorpt_correction_T_max 0.902
_exptl_absorpt_correction_T_min 0.799
_exptl_absorpt_correction_type gaussian
_exptl_absorpt_process_details
;
CrysAlisPro, Agilent Technologies,
Version 1.171.37.35h (release 09-02-2015 CrysAlis171 .NET)
(compiled Feb  9 2015,16:26:32)
Numerical absorption correction based on gaussian integration over
            a multifaceted crystal model
Empirical absorption correction using spherical harmonics,
 implemented in SCALE3 ABSPACK scaling algorithm.
;
_exptl_crystal_colour red
_exptl_crystal_density_diffrn 1.393
_exptl_crystal_description block
_exptl_crystal_F_000 2368
_exptl_crystal_size_max 0.2761
_exptl_crystal_size_mid 0.2256
_exptl_crystal_size_min 0.1482
_refine_diff_density_max 0.878
_refine_diff_density_min -0.471
_refine_diff_density_rms 0.078
_refine_ls_extinction_method none
_refine_ls_goodness_of_fit_ref 1.161
_refine_ls_hydrogen_treatment constr
_refine_ls_matrix_type full
_refine_ls_number_parameters 676
_refine_ls_number_reflns 10800
_refine_ls_number_restraints 0
_refine_ls_restrained_S_all 1.161
_refine_ls_R_factor_all 0.0474
_refine_ls_R_factor_gt 0.0402
_refine_ls_shift/su_max 0.002
_refine_ls_shift/su_mean 0.000
_refine_ls_structure_factor_coef Fsqd
_refine_ls_weighting_details 'w=1/[\s^2^(Fo^2^)+(0.0268P)^2^+13.7592P] where P=(Fo^2^+2Fc^2^)/3'
_refine_ls_weighting_scheme calc
_refine_ls_wR_factor_gt 0.0928
_refine_ls_wR_factor_ref 0.0992
_reflns_Friedel_coverage 0.000
_reflns_number_gt 9712
_reflns_number_total 10800
_reflns_threshold_expression 'I > 2\s(I)'
_cod_data_source_file c8dt00155c2.cif
_cod_data_source_block GM390
_cod_depositor_comments 'Adding full bibliography for 7045651--7045663.cif.'
_cod_database_code 7045661
_chemical_oxdiff_formula 'C66 H52 Ru1 Cl1 N1 O2 P4'
_shelx_space_group_comment
;
The symmetry employed for this shelxl refinement is uniquely defined
by the following loop, which should always be used as a source of
symmetry information in preference to the above space-group names.
They are only intended as comments.
;
_reflns_odcompleteness_completeness 99.96
_reflns_odcompleteness_iscentric 1
_reflns_odcompleteness_theta 66.97
_olex2_refinement_description
;
1. Fixed Uiso
 At 1.2 times of:
  All C(H) groups, All C(H,H) groups
2.a Secondary CH2 refined with riding coordinates:
 C29(H29A,H29B), C54(H54A,H54B)
2.b Aromatic/amide H refined with riding coordinates:
 C5(H5), C6(H6), C7(H7), C8(H8), C12(H12), C13(H13), C14(H14), C15(H15),
 C18(H18), C19(H19), C20(H20), C21(H21), C22(H22), C24(H24), C25(H25), C26(H26),
  C27(H27), C28(H28), C31(H31), C32(H32), C33(H33), C34(H34), C35(H35),
 C37(H37), C38(H38), C39(H39), C40(H40), C41(H41), C43(H43), C44(H44), C45(H45),
  C46(H46), C47(H47), C49(H49), C50(H50), C51(H51), C52(H52), C53(H53),
 C56(H56), C57(H57), C58(H58), C59(H59), C60(H60), C62(H62), C63(H63), C64(H64),
  C65(H65), C66(H66)
;
_shelx_shelxl_version_number 2014/7
_olex2_submission_special_instructions 'No special instructions were received'

loop_
_space_group_symop_operation_xyz
'x, y, z'
'-x, y+1/2, -z+1/2'
'-x, -y, -z'
'x, -y-1/2, z-1/2'

loop_
_atom_site_label
_atom_site_type_symbol
_atom_site_fract_x
_atom_site_fract_y
_atom_site_fract_z
_atom_site_U_iso_or_equiv
_atom_site_adp_type
_atom_site_occupancy
_atom_site_site_symmetry_order
_atom_site_calc_flag
_atom_site_refinement_flags_posn
Ru1 Ru 0.84601(2) 0.58387(2) 0.73806(2) 0.01673(7) Uani 1 1 d .
Cl1 Cl 0.91523(5) 0.48768(3) 0.80217(4) 0.02335(15) Uani 1 1 d .
P1 P 0.98648(6) 0.60422(3) 0.68358(4) 0.02008(15) Uani 1 1 d .
P2 P 0.80293(6) 0.54410(3) 0.62874(4) 0.01903(15) Uani 1 1 d .
P3 P 0.88564(6) 0.62226(3) 0.84956(4) 0.01852(15) Uani 1 1 d .
P4 P 0.70206(5) 0.56254(3) 0.78808(4) 0.01751(14) Uani 1 1 d .
O1 O 0.5670(2) 0.91395(13) 0.44141(13) 0.0427(6) Uani 1 1 d .
O2 O 0.45515(19) 0.93015(12) 0.50427(14) 0.0376(6) Uani 1 1 d .
N1 N 0.5312(2) 0.90270(12) 0.49091(14) 0.0257(6) Uani 1 1 d .
C1 C 0.7795(2) 0.66192(14) 0.69170(15) 0.0195(6) Uani 1 1 d .
C2 C 0.7368(2) 0.70670(14) 0.66095(16) 0.0238(6) Uani 1 1 d .
C3 C 0.6844(2) 0.75809(14) 0.62258(15) 0.0216(6) Uani 1 1 d .
C4 C 0.7415(2) 0.81203(14) 0.60970(15) 0.0207(6) Uani 1 1 d .
C5 C 0.8502(2) 0.81985(15) 0.64071(16) 0.0253(6) Uani 1 1 d .
H5 H 0.8862 0.7871 0.6659 0.030 Uiso 1 1 calc R
C6 C 0.9023(3) 0.87425(15) 0.63421(17) 0.0285(7) Uani 1 1 d .
H6 H 0.9728 0.8787 0.6557 0.034 Uiso 1 1 calc R
C7 C 0.8496(3) 0.92401(15) 0.59479(17) 0.0275(7) Uani 1 1 d .
H7 H 0.8852 0.9615 0.5918 0.033 Uiso 1 1 calc R
C8 C 0.7477(3) 0.91779(14) 0.56121(16) 0.0247(6) Uani 1 1 d .
H8 H 0.7153 0.9503 0.5340 0.030 Uiso 1 1 calc R
C9 C 0.6897(2) 0.86162(14) 0.56728(15) 0.0212(6) Uani 1 1 d .
C10 C 0.5833(2) 0.85357(14) 0.53731(15) 0.0221(6) Uani 1 1 d .
C11 C 0.5220(2) 0.80319(14) 0.55118(16) 0.0241(6) Uani 1 1 d .
C12 C 0.4122(3) 0.79679(16) 0.52346(19) 0.0329(7) Uani 1 1 d .
H12 H 0.3791 0.8247 0.4905 0.039 Uiso 1 1 calc R
C13 C 0.3552(3) 0.75037(18) 0.5446(2) 0.0413(9) Uani 1 1 d .
H13 H 0.2832 0.7473 0.5266 0.050 Uiso 1 1 calc R
C14 C 0.4040(3) 0.70658(18) 0.5936(2) 0.0431(9) Uani 1 1 d .
H14 H 0.3634 0.6763 0.6093 0.052 Uiso 1 1 calc R
C15 C 0.5097(3) 0.70867(16) 0.61771(19) 0.0326(7) Uani 1 1 d .
H15 H 0.5414 0.6784 0.6484 0.039 Uiso 1 1 calc R
C16 C 0.5734(2) 0.75615(14) 0.59706(16) 0.0244(6) Uani 1 1 d .
C17 C 1.0998(2) 0.55041(15) 0.68885(16) 0.0245(6) Uani 1 1 d .
C18 C 1.1471(3) 0.54136(18) 0.63422(18) 0.0340(8) Uani 1 1 d .
H18 H 1.1200 0.5614 0.5937 0.041 Uiso 1 1 calc R
C19 C 1.2346(3) 0.50258(19) 0.6400(2) 0.0396(8) Uani 1 1 d .
H19 H 1.2656 0.4967 0.6033 0.048 Uiso 1 1 calc R
C20 C 1.2758(3) 0.47270(17) 0.6999(2) 0.0350(8) Uani 1 1 d .
H20 H 1.3349 0.4471 0.7037 0.042 Uiso 1 1 calc R
C21 C 1.2293(3) 0.48099(17) 0.7536(2) 0.0355(8) Uani 1 1 d .
H21 H 1.2569 0.4608 0.7940 0.043 Uiso 1 1 calc R
C22 C 1.1409(3) 0.51941(16) 0.74813(18) 0.0301(7) Uani 1 1 d .
H22 H 1.1092 0.5242 0.7847 0.036 Uiso 1 1 calc R
C23 C 1.0476(2) 0.68109(14) 0.67639(17) 0.0261(7) Uani 1 1 d .
C24 C 1.0838(3) 0.71717(17) 0.73317(19) 0.0355(8) Uani 1 1 d .
H24 H 1.0742 0.7033 0.7747 0.043 Uiso 1 1 calc R
C25 C 1.1345(3) 0.77413(17) 0.7283(2) 0.0414(9) Uani 1 1 d .
H25 H 1.1596 0.7978 0.7668 0.050 Uiso 1 1 calc R
C26 C 1.1478(3) 0.79560(17) 0.6667(2) 0.0431(9) Uani 1 1 d .
H26 H 1.1825 0.8334 0.6637 0.052 Uiso 1 1 calc R
C27 C 1.1093(3) 0.76094(19) 0.6098(2) 0.0455(10) Uani 1 1 d .
H27 H 1.1159 0.7761 0.5681 0.055 Uiso 1 1 calc R
C28 C 1.0606(3) 0.70334(17) 0.6143(2) 0.0374(8) Uani 1 1 d .
H28 H 1.0366 0.6796 0.5757 0.045 Uiso 1 1 calc R
C29 C 0.9036(2) 0.59095(15) 0.59884(15) 0.0240(6) Uani 1 1 d .
H29A H 0.8753 0.6296 0.5769 0.029 Uiso 1 1 calc R
H29B H 0.9398 0.5672 0.5699 0.029 Uiso 1 1 calc R
C30 C 0.6772(2) 0.56275(14) 0.57215(15) 0.0239(6) Uani 1 1 d .
C31 C 0.6731(3) 0.59010(18) 0.51015(18) 0.0363(8) Uani 1 1 d .
H31 H 0.7355 0.5982 0.4960 0.044 Uiso 1 1 calc R
C32 C 0.5768(3) 0.6056(2) 0.4688(2) 0.0467(10) Uani 1 1 d .
H32 H 0.5750 0.6246 0.4275 0.056 Uiso 1 1 calc R
C33 C 0.4844(3) 0.5928(2) 0.4889(2) 0.0437(9) Uani 1 1 d .
H33 H 0.4198 0.6029 0.4611 0.052 Uiso 1 1 calc R
C34 C 0.4878(3) 0.5651(2) 0.5504(2) 0.0431(9) Uani 1 1 d .
H34 H 0.4253 0.5564 0.5641 0.052 Uiso 1 1 calc R
C35 C 0.5840(3) 0.55004(18) 0.59208(17) 0.0324(7) Uani 1 1 d .
H35 H 0.5856 0.5313 0.6335 0.039 Uiso 1 1 calc R
C36 C 0.8309(2) 0.46370(15) 0.60415(15) 0.0228(6) Uani 1 1 d .
C37 C 0.7899(3) 0.44095(17) 0.54062(18) 0.0364(8) Uani 1 1 d .
H37 H 0.7435 0.4656 0.5101 0.044 Uiso 1 1 calc R
C38 C 0.8171(3) 0.38170(19) 0.5215(2) 0.0437(9) Uani 1 1 d .
H38 H 0.7900 0.3673 0.4781 0.052 Uiso 1 1 calc R
C39 C 0.8838(3) 0.34418(18) 0.5666(2) 0.0430(9) Uani 1 1 d .
H39 H 0.9007 0.3041 0.5542 0.052 Uiso 1 1 calc R
C40 C 0.9250(4) 0.3664(2) 0.6297(2) 0.0520(11) Uani 1 1 d .
H40 H 0.9707 0.3414 0.6602 0.062 Uiso 1 1 calc R
C41 C 0.8992(3) 0.42617(19) 0.64898(19) 0.0429(9) Uani 1 1 d .
H41 H 0.9279 0.4408 0.6920 0.051 Uiso 1 1 calc R
C42 C 1.0072(2) 0.60340(14) 0.91072(15) 0.0223(6) Uani 1 1 d .
C43 C 1.1037(3) 0.60807(15) 0.89137(16) 0.0274(7) Uani 1 1 d .
H43 H 1.1055 0.6193 0.8475 0.033 Uiso 1 1 calc R
C44 C 1.1972(3) 0.59598(16) 0.93724(18) 0.0309(7) Uani 1 1 d .
H44 H 1.2613 0.5984 0.9238 0.037 Uiso 1 1 calc R
C45 C 1.1955(3) 0.58028(16) 1.00303(18) 0.0320(7) Uani 1 1 d .
H45 H 1.2583 0.5733 1.0341 0.038 Uiso 1 1 calc R
C46 C 1.0999(3) 0.57514(16) 1.02209(17) 0.0316(7) Uani 1 1 d .
H46 H 1.0984 0.5641 1.0661 0.038 Uiso 1 1 calc R
C47 C 1.0060(3) 0.58625(15) 0.97620(16) 0.0272(7) Uani 1 1 d .
H47 H 0.9420 0.5822 0.9895 0.033 Uiso 1 1 calc R
C48 C 0.8614(2) 0.70359(14) 0.87171(16) 0.0239(6) Uani 1 1 d .
C49 C 0.8540(3) 0.74960(15) 0.82264(17) 0.0280(7) Uani 1 1 d .
H49 H 0.8684 0.7397 0.7810 0.034 Uiso 1 1 calc R
C50 C 0.8250(3) 0.81033(17) 0.8355(2) 0.0412(9) Uani 1 1 d .
H50 H 0.8190 0.8411 0.8025 0.049 Uiso 1 1 calc R
C51 C 0.8052(4) 0.82486(19) 0.8977(2) 0.0538(12) Uani 1 1 d .
H51 H 0.7851 0.8655 0.9062 0.065 Uiso 1 1 calc R
C52 C 0.8151(4) 0.77957(18) 0.9476(2) 0.0487(11) Uani 1 1 d .
H52 H 0.8029 0.7900 0.9896 0.058 Uiso 1 1 calc R
C53 C 0.8430(3) 0.71889(16) 0.93446(18) 0.0339(8) Uani 1 1 d .
H53 H 0.8495 0.6883 0.9677 0.041 Uiso 1 1 calc R
C54 C 0.7772(2) 0.57823(14) 0.87516(14) 0.0199(6) Uani 1 1 d .
H54A H 0.7379 0.6037 0.9008 0.024 Uiso 1 1 calc R
H54B H 0.8015 0.5400 0.8996 0.024 Uiso 1 1 calc R
C55 C 0.6452(2) 0.48376(14) 0.78672(15) 0.0213(6) Uani 1 1 d .
C56 C 0.5822(3) 0.46764(16) 0.83150(17) 0.0301(7) Uani 1 1 d .
H56 H 0.5711 0.4964 0.8637 0.036 Uiso 1 1 calc R
C57 C 0.5360(3) 0.40869(17) 0.82802(19) 0.0381(8) Uani 1 1 d .
H57 H 0.4943 0.3979 0.8582 0.046 Uiso 1 1 calc R
C58 C 0.5516(3) 0.36574(17) 0.7800(2) 0.0388(8) Uani 1 1 d .
H58 H 0.5196 0.3264 0.7775 0.047 Uiso 1 1 calc R
C59 C 0.6145(3) 0.38143(16) 0.73585(19) 0.0353(8) Uani 1 1 d .
H59 H 0.6254 0.3525 0.7037 0.042 Uiso 1 1 calc R
C60 C 0.6619(3) 0.44028(15) 0.73911(17) 0.0275(7) Uani 1 1 d .
H60 H 0.7047 0.4506 0.7094 0.033 Uiso 1 1 calc R
C61 C 0.5848(2) 0.61259(14) 0.78032(15) 0.0214(6) Uani 1 1 d .
C62 C 0.5940(3) 0.67285(15) 0.80690(18) 0.0317(7) Uani 1 1 d .
H62 H 0.6604 0.6888 0.8260 0.038 Uiso 1 1 calc R
C63 C 0.5048(3) 0.70946(17) 0.8052(2) 0.0409(9) Uani 1 1 d .
H63 H 0.5119 0.7494 0.8242 0.049 Uiso 1 1 calc R
C64 C 0.4062(3) 0.68750(18) 0.7757(2) 0.0422(9) Uani 1 1 d .
H64 H 0.3468 0.7123 0.7748 0.051 Uiso 1 1 calc R
C65 C 0.3963(3) 0.62835(18) 0.7476(2) 0.0391(9) Uani 1 1 d .
H65 H 0.3298 0.6134 0.7271 0.047 Uiso 1 1 calc R
C66 C 0.4845(3) 0.59089(16) 0.74967(18) 0.0299(7) Uani 1 1 d .
H66 H 0.4768 0.5511 0.7305 0.036 Uiso 1 1 calc R

loop_
_atom_site_aniso_label
_atom_site_aniso_U_11
_atom_site_aniso_U_22
_atom_site_aniso_U_33
_atom_site_aniso_U_23
_atom_site_aniso_U_13
_atom_site_aniso_U_12
Ru1 0.01424(11) 0.01552(11) 0.01982(11) 0.00095(8) 0.00222(8) 0.00047(7)
Cl1 0.0219(3) 0.0207(3) 0.0268(3) 0.0042(3) 0.0035(3) 0.0044(3)
P1 0.0160(3) 0.0209(3) 0.0238(4) 0.0001(3) 0.0052(3) -0.0007(3)
P2 0.0170(3) 0.0205(3) 0.0189(3) 0.0006(3) 0.0023(3) -0.0005(3)
P3 0.0165(3) 0.0187(3) 0.0197(3) -0.0006(3) 0.0020(3) 0.0002(3)
P4 0.0154(3) 0.0159(3) 0.0211(3) 0.0007(3) 0.0034(3) -0.0004(3)
O1 0.0468(16) 0.0500(16) 0.0339(14) 0.0187(12) 0.0145(12) 0.0107(12)
O2 0.0310(13) 0.0319(13) 0.0510(16) 0.0135(11) 0.0114(11) 0.0114(10)
N1 0.0221(13) 0.0241(13) 0.0297(14) 0.0060(11) 0.0029(11) 0.0005(10)
C1 0.0119(13) 0.0223(14) 0.0243(14) -0.0024(11) 0.0037(11) -0.0007(11)
C2 0.0213(15) 0.0212(15) 0.0281(16) -0.0005(12) 0.0035(12) -0.0040(12)
C3 0.0223(15) 0.0194(14) 0.0228(14) 0.0012(11) 0.0040(11) 0.0002(11)
C4 0.0214(14) 0.0195(14) 0.0212(14) -0.0009(11) 0.0045(11) 0.0015(11)
C5 0.0228(15) 0.0236(15) 0.0280(16) 0.0016(12) 0.0020(12) 0.0003(12)
C6 0.0213(15) 0.0271(16) 0.0358(18) -0.0019(13) 0.0029(13) -0.0036(12)
C7 0.0286(16) 0.0225(15) 0.0328(17) -0.0010(13) 0.0097(13) -0.0055(12)
C8 0.0282(16) 0.0199(14) 0.0266(15) 0.0033(12) 0.0068(13) 0.0008(12)
C9 0.0229(15) 0.0191(14) 0.0222(14) 0.0002(11) 0.0060(11) 0.0014(11)
C10 0.0242(15) 0.0196(14) 0.0224(14) 0.0030(11) 0.0050(12) 0.0052(11)
C11 0.0223(15) 0.0208(14) 0.0288(16) 0.0004(12) 0.0047(12) 0.0010(12)
C12 0.0239(16) 0.0275(17) 0.043(2) 0.0072(14) -0.0025(14) 0.0016(13)
C13 0.0190(16) 0.037(2) 0.063(3) 0.0099(18) -0.0018(16) -0.0044(14)
C14 0.0283(18) 0.036(2) 0.062(3) 0.0168(18) 0.0030(17) -0.0103(15)
C15 0.0276(17) 0.0241(16) 0.043(2) 0.0099(14) 0.0006(14) -0.0020(13)
C16 0.0233(15) 0.0193(14) 0.0300(16) 0.0013(12) 0.0044(12) 0.0005(12)
C17 0.0169(14) 0.0255(15) 0.0314(16) -0.0045(12) 0.0059(12) -0.0013(12)
C18 0.0301(18) 0.041(2) 0.0317(18) -0.0011(15) 0.0081(14) 0.0065(15)
C19 0.038(2) 0.043(2) 0.041(2) -0.0076(16) 0.0169(16) 0.0076(16)
C20 0.0246(17) 0.0308(18) 0.050(2) -0.0053(15) 0.0096(15) 0.0057(14)
C21 0.0260(17) 0.0338(18) 0.046(2) 0.0066(15) 0.0049(15) 0.0036(14)
C22 0.0238(16) 0.0324(17) 0.0360(18) 0.0004(14) 0.0102(13) 0.0027(13)
C23 0.0172(14) 0.0214(15) 0.0412(18) 0.0014(13) 0.0093(13) 0.0006(11)
C24 0.0352(19) 0.0301(18) 0.0379(19) 0.0010(14) 0.0005(15) 0.0001(14)
C25 0.036(2) 0.0256(17) 0.056(2) -0.0046(16) -0.0054(17) -0.0016(15)
C26 0.0271(18) 0.0275(18) 0.076(3) 0.0046(18) 0.0143(18) -0.0054(14)
C27 0.046(2) 0.037(2) 0.062(3) 0.0058(18) 0.030(2) -0.0048(17)
C28 0.042(2) 0.0306(18) 0.047(2) -0.0034(15) 0.0256(17) -0.0055(15)
C29 0.0222(15) 0.0269(16) 0.0227(15) 0.0023(12) 0.0046(12) -0.0046(12)
C30 0.0222(15) 0.0236(15) 0.0237(15) -0.0010(12) 0.0003(12) 0.0009(12)
C31 0.0274(17) 0.044(2) 0.0344(19) 0.0098(15) -0.0001(14) -0.0047(15)
C32 0.043(2) 0.054(2) 0.037(2) 0.0172(18) -0.0059(17) -0.0008(18)
C33 0.0289(19) 0.051(2) 0.043(2) 0.0010(18) -0.0101(16) 0.0092(16)
C34 0.0227(17) 0.066(3) 0.040(2) -0.0041(19) 0.0038(15) 0.0057(17)
C35 0.0261(17) 0.045(2) 0.0245(16) -0.0009(14) 0.0022(13) 0.0011(14)
C36 0.0189(14) 0.0268(15) 0.0237(15) -0.0008(12) 0.0073(11) -0.0010(12)
C37 0.0362(19) 0.0352(19) 0.0338(19) -0.0036(15) -0.0016(15) 0.0044(15)
C38 0.053(2) 0.039(2) 0.036(2) -0.0141(16) 0.0039(17) 0.0019(18)
C39 0.053(2) 0.0306(19) 0.048(2) -0.0088(16) 0.0162(19) 0.0099(17)
C40 0.066(3) 0.045(2) 0.042(2) -0.0009(18) 0.005(2) 0.027(2)
C41 0.053(2) 0.040(2) 0.0322(19) -0.0068(16) 0.0024(17) 0.0174(18)
C42 0.0215(15) 0.0191(14) 0.0247(15) -0.0017(11) 0.0013(12) -0.0004(11)
C43 0.0254(16) 0.0282(16) 0.0278(16) 0.0017(13) 0.0039(13) -0.0026(13)
C44 0.0187(15) 0.0329(18) 0.0389(19) -0.0019(14) 0.0009(13) -0.0030(13)
C45 0.0270(17) 0.0296(17) 0.0328(18) -0.0021(13) -0.0082(13) 0.0027(13)
C46 0.0375(19) 0.0310(17) 0.0233(16) 0.0009(13) -0.0001(14) 0.0041(14)
C47 0.0255(16) 0.0290(16) 0.0264(16) 0.0000(12) 0.0039(13) 0.0010(13)
C48 0.0217(15) 0.0209(14) 0.0282(16) -0.0044(12) 0.0032(12) -0.0023(11)
C49 0.0311(17) 0.0233(15) 0.0306(17) -0.0034(13) 0.0085(13) -0.0012(13)
C50 0.062(3) 0.0243(17) 0.039(2) 0.0025(15) 0.0154(18) 0.0072(16)
C51 0.089(3) 0.0251(19) 0.053(3) -0.0014(17) 0.029(2) 0.012(2)
C52 0.081(3) 0.032(2) 0.039(2) -0.0080(16) 0.025(2) 0.007(2)
C53 0.047(2) 0.0267(17) 0.0290(17) -0.0007(13) 0.0096(15) 0.0009(15)
C54 0.0185(14) 0.0220(14) 0.0193(14) 0.0003(11) 0.0044(11) 0.0011(11)
C55 0.0182(14) 0.0183(14) 0.0260(15) 0.0018(11) 0.0018(11) -0.0020(11)
C56 0.0371(18) 0.0277(17) 0.0271(16) -0.0012(13) 0.0107(14) -0.0054(14)
C57 0.048(2) 0.0312(18) 0.039(2) 0.0042(15) 0.0164(17) -0.0114(16)
C58 0.046(2) 0.0232(17) 0.047(2) 0.0002(15) 0.0104(17) -0.0099(15)
C59 0.040(2) 0.0250(17) 0.041(2) -0.0073(14) 0.0080(16) -0.0015(14)
C60 0.0274(16) 0.0249(16) 0.0307(17) -0.0009(13) 0.0076(13) -0.0027(12)
C61 0.0175(14) 0.0208(14) 0.0269(15) 0.0047(11) 0.0070(11) 0.0024(11)
C62 0.0251(16) 0.0240(16) 0.043(2) -0.0004(14) 0.0008(14) 0.0003(13)
C63 0.040(2) 0.0260(17) 0.056(2) -0.0029(16) 0.0072(17) 0.0091(15)
C64 0.0243(17) 0.0331(19) 0.071(3) 0.0040(18) 0.0129(17) 0.0119(14)
C65 0.0193(16) 0.038(2) 0.060(2) 0.0053(17) 0.0076(16) 0.0008(14)
C66 0.0218(16) 0.0254(16) 0.0413(19) 0.0012(14) 0.0042(14) 0.0002(12)

loop_
_atom_type_symbol
_atom_type_description
_atom_type_scat_dispersion_real
_atom_type_scat_dispersion_imag
_atom_type_scat_source
C C 0.0181 0.0091 'International Tables Vol C Tables 4.2.6.8 and 6.1.1.4'
H H 0.0000 0.0000 'International Tables Vol C Tables 4.2.6.8 and 6.1.1.4'
Cl Cl 0.3639 0.7018 'International Tables Vol C Tables 4.2.6.8 and 6.1.1.4'
N N 0.0311 0.0180 'International Tables Vol C Tables 4.2.6.8 and 6.1.1.4'
O O 0.0492 0.0322 'International Tables Vol C Tables 4.2.6.8 and 6.1.1.4'
P P 0.2955 0.4335 'International Tables Vol C Tables 4.2.6.8 and 6.1.1.4'
Ru Ru 0.0552 3.2960 'International Tables Vol C Tables 4.2.6.8 and 6.1.1.4'

loop_
_exptl_crystal_face_index_h
_exptl_crystal_face_index_k
_exptl_crystal_face_index_l
_exptl_crystal_face_perp_dist
_exptl_oxdiff_crystal_face_indexfrac_h
_exptl_oxdiff_crystal_face_indexfrac_k
_exptl_oxdiff_crystal_face_indexfrac_l
_exptl_oxdiff_crystal_face_x
_exptl_oxdiff_crystal_face_y
_exptl_oxdiff_crystal_face_z
-8 -1 3 0.1464 -8.3819 -1.1753 2.7198 -0.3096 0.3591 0.8805
0 -1 13 0.1018 0.1390 -0.8836 12.8378 -0.5665 0.6632 -0.4890
8 1 -6 0.1103 8.1341 1.3590 -5.7552 0.4387 -0.5103 -0.7397
0 1 -13 0.1216 -0.3567 0.8524 -12.7571 0.5580 -0.6534 0.5115
-7 7 1 0.1314 -7.0578 7.4223 1.2525 -0.6318 -0.1862 0.7524
0 -12 -7 0.0748 -0.3823 -11.5043 -7.0128 0.9005 0.2686 0.3420
7 -9 -2 0.0905 6.6106 -8.5432 -2.1195 0.7167 0.2117 -0.6644
1 11 7 0.0738 0.6179 11.3921 7.0516 -0.8900 -0.2656 -0.3705
-7 -6 0 0.1465 -7.2988 -6.3117 -0.1237 0.1143 0.4680 0.8763
0 11 -7 0.0722 -0.0193 11.4334 -7.2533 -0.2253 -0.9459 0.2337
5 10 -4 0.0801 5.4004 10.4377 -3.5620 -0.1982 -0.8233 -0.5318
5 -6 7 0.1318 5.4281 -5.5472 6.5792 0.1167 0.4991 -0.8587
0 -12 7 0.0889 -0.4868 -11.6363 7.0960 0.2286 0.9589 -0.1682
-7 -3 -3 0.1666 -7.3640 -2.6401 -3.2796 0.0799 0.1255 0.9889
3 13 -2 0.0548 2.6945 13.0763 -1.6457 -0.4989 -0.8146 -0.2959
0 -13 3 0.0582 0.2852 -13.3355 3.2846 0.5180 0.8481 -0.1114

loop_
_geom_angle_atom_site_label_1
_geom_angle_atom_site_label_2
_geom_angle_atom_site_label_3
_geom_angle
P1 Ru1 Cl1 99.75(3)
P1 Ru1 P3 110.84(3)
P2 Ru1 Cl1 100.84(3)
P2 Ru1 P1 70.79(3)
P2 Ru1 P3 178.30(3)
P2 Ru1 P4 106.98(3)
P3 Ru1 Cl1 78.48(2)
P4 Ru1 Cl1 81.06(2)
P4 Ru1 P1 177.72(3)
P4 Ru1 P3 71.40(3)
C1 Ru1 Cl1 174.48(8)
C1 Ru1 P1 85.64(8)
C1 Ru1 P2 81.98(8)
C1 Ru1 P3 98.57(8)
C1 Ru1 P4 93.60(8)
C17 P1 Ru1 122.74(11)
C17 P1 C29 104.85(14)
C23 P1 Ru1 126.05(10)
C23 P1 C17 101.88(14)
C23 P1 C29 103.67(15)
C29 P1 Ru1 93.30(10)
C29 P2 Ru1 94.37(10)
C30 P2 Ru1 121.51(10)
C30 P2 C29 105.78(14)
C30 P2 C36 103.36(14)
C36 P2 Ru1 125.12(10)
C36 P2 C29 102.65(14)
C42 P3 Ru1 123.83(10)
C42 P3 C48 101.96(14)
C42 P3 C54 106.93(14)
C48 P3 Ru1 123.31(10)
C48 P3 C54 103.20(14)
C54 P3 Ru1 94.16(9)
C54 P4 Ru1 94.34(9)
C55 P4 Ru1 121.60(10)
C55 P4 C54 107.81(13)
C55 P4 C61 101.99(14)
C61 P4 Ru1 124.69(10)
C61 P4 C54 103.51(14)
O1 N1 O2 123.7(3)
O1 N1 C10 117.8(3)
O2 N1 C10 118.5(3)
C2 C1 Ru1 176.4(3)
C1 C2 C3 177.8(3)
C4 C3 C2 120.9(3)
C4 C3 C16 118.8(3)
C16 C3 C2 120.2(3)
C3 C4 C5 121.1(3)
C3 C4 C9 120.6(3)
C5 C4 C9 118.2(3)
C4 C5 H5 119.3
C6 C5 C4 121.3(3)
C6 C5 H5 119.3
C5 C6 H6 119.9
C5 C6 C7 120.2(3)
C7 C6 H6 119.9
C6 C7 H7 119.6
C8 C7 C6 120.9(3)
C8 C7 H7 119.6
C7 C8 H8 119.7
C7 C8 C9 120.7(3)
C9 C8 H8 119.7
C8 C9 C4 118.6(3)
C10 C9 C4 117.7(3)
C10 C9 C8 123.6(3)
C9 C10 N1 118.0(3)
C9 C10 C11 123.8(3)
C11 C10 N1 118.1(3)
C10 C11 C12 123.8(3)
C10 C11 C16 117.5(3)
C12 C11 C16 118.6(3)
C11 C12 H12 119.7
C13 C12 C11 120.6(3)
C13 C12 H12 119.7
C12 C13 H13 119.6
C12 C13 C14 120.9(3)
C14 C13 H13 119.6
C13 C14 H14 120.0
C15 C14 C13 120.0(3)
C15 C14 H14 120.0
C14 C15 H15 119.3
C14 C15 C16 121.4(3)
C16 C15 H15 119.3
C3 C16 C11 120.8(3)
C3 C16 C15 121.2(3)
C15 C16 C11 118.1(3)
C18 C17 P1 121.2(3)
C22 C17 P1 120.1(2)
C22 C17 C18 118.7(3)
C17 C18 H18 119.9
C19 C18 C17 120.3(3)
C19 C18 H18 119.9
C18 C19 H19 119.8
C20 C19 C18 120.5(3)
C20 C19 H19 119.8
C19 C20 H20 120.2
C21 C20 C19 119.6(3)
C21 C20 H20 120.2
C20 C21 H21 119.8
C20 C21 C22 120.4(3)
C22 C21 H21 119.8
C17 C22 C21 120.6(3)
C17 C22 H22 119.7
C21 C22 H22 119.7
C24 C23 P1 120.2(3)
C24 C23 C28 119.0(3)
C28 C23 P1 120.8(3)
C23 C24 H24 119.8
C23 C24 C25 120.3(4)
C25 C24 H24 119.8
C24 C25 H25 119.9
C26 C25 C24 120.3(4)
C26 C25 H25 119.9
C25 C26 H26 120.1
C27 C26 C25 119.7(3)
C27 C26 H26 120.1
C26 C27 H27 119.8
C26 C27 C28 120.4(4)
C28 C27 H27 119.8
C23 C28 H28 119.9
C27 C28 C23 120.2(4)
C27 C28 H28 119.9
P1 C29 H29A 112.8
P1 C29 H29B 112.8
P2 C29 P1 94.91(14)
P2 C29 H29A 112.8
P2 C29 H29B 112.8
H29A C29 H29B 110.2
C31 C30 P2 121.6(3)
C35 C30 P2 119.4(2)
C35 C30 C31 119.0(3)
C30 C31 H31 119.7
C30 C31 C32 120.6(4)
C32 C31 H31 119.7
C31 C32 H32 120.0
C33 C32 C31 120.1(4)
C33 C32 H32 120.0
C32 C33 H33 120.2
C32 C33 C34 119.6(3)
C34 C33 H33 120.2
C33 C34 H34 119.8
C33 C34 C35 120.5(4)
C35 C34 H34 119.8
C30 C35 C34 120.2(3)
C30 C35 H35 119.9
C34 C35 H35 119.9
C37 C36 P2 121.6(3)
C37 C36 C41 118.8(3)
C41 C36 P2 119.5(3)
C36 C37 H37 119.6
C36 C37 C38 120.9(3)
C38 C37 H37 119.6
C37 C38 H38 119.9
C39 C38 C37 120.1(4)
C39 C38 H38 119.9
C38 C39 H39 120.3
C40 C39 C38 119.4(4)
C40 C39 H39 120.3
C39 C40 H40 119.6
C39 C40 C41 120.8(4)
C41 C40 H40 119.6
C36 C41 C40 120.0(4)
C36 C41 H41 120.0
C40 C41 H41 120.0
C43 C42 P3 119.1(2)
C47 C42 P3 121.9(2)
C47 C42 C43 119.0(3)
C42 C43 H43 119.9
C44 C43 C42 120.3(3)
C44 C43 H43 119.9
C43 C44 H44 119.8
C45 C44 C43 120.3(3)
C45 C44 H44 119.8
C44 C45 H45 120.3
C46 C45 C44 119.4(3)
C46 C45 H45 120.3
C45 C46 H46 119.7
C45 C46 C47 120.5(3)
C47 C46 H46 119.7
C42 C47 C46 120.4(3)
C42 C47 H47 119.8
C46 C47 H47 119.8
C49 C48 P3 118.6(2)
C53 C48 P3 121.4(2)
C53 C48 C49 119.9(3)
C48 C49 H49 120.0
C50 C49 C48 120.1(3)
C50 C49 H49 120.0
C49 C50 H50 120.2
C51 C50 C49 119.6(4)
C51 C50 H50 120.2
C50 C51 H51 119.6
C50 C51 C52 120.7(4)
C52 C51 H51 119.6
C51 C52 H52 120.2
C53 C52 C51 119.7(4)
C53 C52 H52 120.2
C48 C53 H53 120.0
C52 C53 C48 120.0(3)
C52 C53 H53 120.0
P3 C54 P4 95.56(13)
P3 C54 H54A 112.6
P3 C54 H54B 112.6
P4 C54 H54A 112.6
P4 C54 H54B 112.6
H54A C54 H54B 110.1
C56 C55 P4 120.5(2)
C60 C55 P4 120.0(2)
C60 C55 C56 119.5(3)
C55 C56 H56 120.1
C57 C56 C55 119.8(3)
C57 C56 H56 120.1
C56 C57 H57 119.7
C58 C57 C56 120.5(3)
C58 C57 H57 119.7
C57 C58 H58 120.1
C59 C58 C57 119.8(3)
C59 C58 H58 120.1
C58 C59 H59 119.9
C58 C59 C60 120.3(3)
C60 C59 H59 119.9
C55 C60 C59 120.1(3)
C55 C60 H60 120.0
C59 C60 H60 120.0
C62 C61 P4 120.1(2)
C62 C61 C66 118.4(3)
C66 C61 P4 121.5(2)
C61 C62 H62 119.8
C61 C62 C63 120.4(3)
C63 C62 H62 119.8
C62 C63 H63 119.6
C64 C63 C62 120.8(3)
C64 C63 H63 119.6
C63 C64 H64 120.4
C63 C64 C65 119.2(3)
C65 C64 H64 120.4
C64 C65 H65 119.7
C64 C65 C66 120.6(3)
C66 C65 H65 119.7
C61 C66 H66 119.8
C65 C66 C61 120.4(3)
C65 C66 H66 119.8

loop_
_geom_bond_atom_site_label_1
_geom_bond_atom_site_label_2
_geom_bond_distance
Ru1 Cl1 2.4911(7)
Ru1 P1 2.3646(7)
Ru1 P2 2.3362(7)
Ru1 P3 2.3652(7)
Ru1 P4 2.3521(7)
Ru1 C1 2.012(3)
P1 C17 1.848(3)
P1 C23 1.838(3)
P1 C29 1.851(3)
P2 C29 1.845(3)
P2 C30 1.828(3)
P2 C36 1.841(3)
P3 C42 1.833(3)
P3 C48 1.833(3)
P3 C54 1.854(3)
P4 C54 1.863(3)
P4 C55 1.830(3)
P4 C61 1.835(3)
O1 N1 1.220(4)
O2 N1 1.225(4)
N1 C10 1.474(4)
C1 C2 1.208(4)
C2 C3 1.430(4)
C3 C4 1.421(4)
C3 C16 1.422(4)
C4 C5 1.425(4)
C4 C9 1.437(4)
C5 H5 0.9300
C5 C6 1.361(4)
C6 H6 0.9300
C6 C7 1.414(5)
C7 H7 0.9300
C7 C8 1.358(5)
C8 H8 0.9300
C8 C9 1.432(4)
C9 C10 1.394(4)
C10 C11 1.399(4)
C11 C12 1.421(4)
C11 C16 1.434(4)
C12 H12 0.9300
C12 C13 1.357(5)
C13 H13 0.9300
C13 C14 1.413(5)
C14 H14 0.9300
C14 C15 1.354(5)
C15 H15 0.9300
C15 C16 1.424(4)
C17 C18 1.393(5)
C17 C22 1.380(5)
C18 H18 0.9300
C18 C19 1.386(5)
C19 H19 0.9300
C19 C20 1.378(5)
C20 H20 0.9300
C20 C21 1.369(5)
C21 H21 0.9300
C21 C22 1.393(5)
C22 H22 0.9300
C23 C24 1.384(5)
C23 C28 1.394(5)
C24 H24 0.9300
C24 C25 1.393(5)
C25 H25 0.9300
C25 C26 1.380(6)
C26 H26 0.9300
C26 C27 1.376(6)
C27 H27 0.9300
C27 C28 1.391(5)
C28 H28 0.9300
C29 H29A 0.9700
C29 H29B 0.9700
C30 C31 1.381(5)
C30 C35 1.381(5)
C31 H31 0.9300
C31 C32 1.389(5)
C32 H32 0.9300
C32 C33 1.373(6)
C33 H33 0.9300
C33 C34 1.376(6)
C34 H34 0.9300
C34 C35 1.388(5)
C35 H35 0.9300
C36 C37 1.378(5)
C36 C41 1.382(5)
C37 H37 0.9300
C37 C38 1.387(5)
C38 H38 0.9300
C38 C39 1.375(6)
C39 H39 0.9300
C39 C40 1.369(6)
C40 H40 0.9300
C40 C41 1.392(5)
C41 H41 0.9300
C42 C43 1.393(4)
C42 C47 1.386(4)
C43 H43 0.9300
C43 C44 1.388(4)
C44 H44 0.9300
C44 C45 1.386(5)
C45 H45 0.9300
C45 C46 1.379(5)
C46 H46 0.9300
C46 C47 1.388(5)
C47 H47 0.9300
C48 C49 1.388(5)
C48 C53 1.388(5)
C49 H49 0.9300
C49 C50 1.387(5)
C50 H50 0.9300
C50 C51 1.378(6)
C51 H51 0.9300
C51 C52 1.387(6)
C52 H52 0.9300
C52 C53 1.383(5)
C53 H53 0.9300
C54 H54A 0.9700
C54 H54B 0.9700
C55 C56 1.390(4)
C55 C60 1.390(4)
C56 H56 0.9300
C56 C57 1.386(5)
C57 H57 0.9300
C57 C58 1.385(5)
C58 H58 0.9300
C58 C59 1.377(5)
C59 H59 0.9300
C59 C60 1.390(5)
C60 H60 0.9300
C61 C62 1.388(4)
C61 C66 1.395(4)
C62 H62 0.9300
C62 C63 1.389(5)
C63 H63 0.9300
C63 C64 1.373(5)
C64 H64 0.9300
C64 C65 1.378(6)
C65 H65 0.9300
C65 C66 1.387(5)
C66 H66 0.9300
